data_7019873
loop_
_publ_author_name
'Hoshino, Norihisa'
'Kubo, Kazuya'
'Nakamura, Takayoshi'
'Akutagawa, Tomoyuki'

_publ_section_title
;
 Crystal structures and magnetic properties of
 (4,4'-phenylazophenyl)diammonium(crown ethers)[Ni(dmit)(2)](2) crystals.
;
_journal_issue 31
_journal_name_full 'Dalton transactions (Cambridge, England : 2003)'
_journal_page_first 9297
_journal_page_last 9303
_journal_paper_doi 10.1039/c2dt30807j
_journal_volume 41
_journal_year 2012
_chemical_formula_moiety 'C24 H31 N2 Ni O6 S10'
_chemical_formula_sum 'C24 H31 N2 Ni O6 S10'
_chemical_formula_weight 822.82
_space_group_IT_number 2
_symmetry_cell_setting triclinic
_symmetry_Int_Tables_number 2
_symmetry_space_group_name_Hall '-P 1'
_symmetry_space_group_name_H-M 'P -1'
_atom_sites_solution_hydrogens geom
_atom_sites_solution_primary direct
_atom_sites_solution_secondary difmap
_cell_angle_alpha 104.9355(19)
_cell_angle_beta 108.6407(19)
_cell_angle_gamma 100.4148(15)
_cell_formula_units_Z 2
_cell_length_a 11.4382(6)
_cell_length_b 12.4187(7)
_cell_length_c 13.6457(8)
_cell_measurement_reflns_used 13290
_cell_measurement_temperature 103
_cell_measurement_theta_max 27.45
_cell_measurement_theta_min 3.00
_cell_volume 1699.72(17)
_computing_cell_refinement 'RAPID AUTO'
_computing_data_collection 'RAPID AUTO (Rigaku, ????)'
_computing_data_reduction 'RAPID AUTO'
_computing_molecular_graphics 'CrystalStructure 4.0'
_computing_publication_material 'CrystalStructure 4.0 (Rigaku, 2010)'
_computing_structure_refinement 'SHELXL97 (Sheldrick, 2008)'
_computing_structure_solution 'SIR2004 (Burla, et al., 2005)'
_diffrn_ambient_temperature 103
_diffrn_detector_area_resol_mean 10.000
_diffrn_measured_fraction_theta_full 0.982
_diffrn_measured_fraction_theta_max 0.982
_diffrn_measurement_device_type 'Rigaku R-AXIS RAPID'
_diffrn_measurement_method \w
_diffrn_radiation_type 'Mo K\a'
_diffrn_radiation_wavelength 0.71075
_diffrn_reflns_av_R_equivalents 0.0333
_diffrn_reflns_limit_h_max 14
_diffrn_reflns_limit_h_min -14
_diffrn_reflns_limit_k_max 16
_diffrn_reflns_limit_k_min -16
_diffrn_reflns_limit_l_max 17
_diffrn_reflns_limit_l_min -17
_diffrn_reflns_number 16582
_diffrn_reflns_theta_full 27.45
_diffrn_reflns_theta_max 27.45
_diffrn_standards_number 0
_exptl_absorpt_coefficient_mu 1.226
_exptl_absorpt_correction_T_max 0.885
_exptl_absorpt_correction_T_min 0.592
_exptl_absorpt_correction_type multi-scan
_exptl_absorpt_process_details 'ABSCOR (Rigaku, 1995)'
_exptl_crystal_colour black
_exptl_crystal_density_diffrn 1.608
_exptl_crystal_density_method 'not measured'
_exptl_crystal_description block
_exptl_crystal_F_000 850.00
_exptl_crystal_size_max 0.100
_exptl_crystal_size_mid 0.100
_exptl_crystal_size_min 0.100
_refine_diff_density_max 0.600
_refine_diff_density_min -0.700
_refine_ls_extinction_method none
_refine_ls_goodness_of_fit_ref 1.053
_refine_ls_hydrogen_treatment constr
_refine_ls_number_parameters 388
_refine_ls_number_reflns 7623
_refine_ls_number_restraints 0
_refine_ls_R_factor_gt 0.0359
_refine_ls_shift/su_max 0.000
_refine_ls_structure_factor_coef Fsqd
_refine_ls_weighting_details 'w = 1/[\s^2^(Fo^2^)+(0.0459P)^2^+0.3312P] where P=(Fo^2^+2Fc^2^)/3'
_refine_ls_weighting_scheme calc
_refine_ls_wR_factor_ref 0.0942
_reflns_number_gt 5910
_reflns_number_total 7623
_reflns_threshold_expression F^2^>2.0\s(F^2^)
_cod_data_source_file c2dt30807j.txt
_cod_data_source_block NH3PhNNPhN-18C6
_cod_original_cell_volume 1699.71(16)
_cod_database_code 7019873

loop_
_symmetry_equiv_pos_site_id
_symmetry_equiv_pos_as_xyz
1 +X,+Y,+Z
2 -X,-Y,-Z

loop_
_atom_site_label
_atom_site_type_symbol
_atom_site_fract_x
_atom_site_fract_y
_atom_site_fract_z
_atom_site_U_iso_or_equiv
_atom_site_adp_type
_atom_site_occupancy
_atom_site_symmetry_multiplicity
_atom_site_calc_flag
_atom_site_refinement_flags
Ni(1) Ni 0.65327(3) 0.07270(2) 0.48328(3) 0.01878(9) Uani 1.0 2 d .
S(1) S 0.67518(5) -0.09023(5) 0.39543(5) 0.02085(13) Uani 1.0 2 d .
S(2) S 0.89013(6) -0.20328(5) 0.45788(5) 0.02291(13) Uani 1.0 2 d .
S(3) S 1.14091(6) -0.21144(6) 0.60945(6) 0.02926(15) Uani 1.0 2 d .
S(4) S 1.02635(6) -0.02106(5) 0.67045(5) 0.02274(13) Uani 1.0 2 d .
S(5) S 0.82543(6) 0.10773(5) 0.62628(5) 0.02164(13) Uani 1.0 2 d .
S(6) S 0.64127(6) 0.24056(5) 0.56962(5) 0.02308(14) Uani 1.0 2 d .
S(7) S 0.43699(6) 0.36365(5) 0.50967(5) 0.02522(14) Uani 1.0 2 d .
S(8) S 0.19616(7) 0.38928(6) 0.36129(6) 0.03250(16) Uani 1.0 2 d .
S(9) S 0.28363(6) 0.17728(5) 0.30446(5) 0.02252(13) Uani 1.0 2 d .
S(10) S 0.47402(6) 0.03500(5) 0.34595(5) 0.02151(13) Uani 1.0 2 d .
O(1) O 0.66134(17) 0.48930(15) 0.90313(15) 0.0284(4) Uani 1.0 2 d .
O(2) O 0.46437(16) 0.30138(16) 0.88139(15) 0.0299(4) Uani 1.0 2 d .
O(3) O 0.46596(17) 0.24375(16) 1.06784(15) 0.0328(5) Uani 1.0 2 d .
O(4) O 0.68869(16) 0.35440(14) 1.25584(14) 0.0226(4) Uani 1.0 2 d .
O(5) O 0.87488(15) 0.53950(14) 1.27030(14) 0.0220(4) Uani 1.0 2 d .
O(6) O 0.89791(16) 0.55254(14) 1.07273(15) 0.0248(4) Uani 1.0 2 d .
N(1) N 0.71185(18) 0.35306(15) 1.05458(16) 0.0185(4) Uani 1.0 2 d .
N(2) N 0.96787(19) 0.01352(17) 0.96075(17) 0.0230(5) Uani 1.0 2 d .
C(1) C 0.8178(3) -0.09289(19) 0.4865(2) 0.0197(5) Uani 1.0 2 d .
C(2) C 1.0251(3) -0.1498(2) 0.5807(2) 0.0225(5) Uani 1.0 2 d .
C(3) C 0.8835(3) -0.0069(2) 0.5864(2) 0.0202(5) Uani 1.0 2 d .
C(4) C 0.4965(3) 0.2448(2) 0.4829(2) 0.0200(5) Uani 1.0 2 d .
C(5) C 0.2990(3) 0.3141(2) 0.3899(2) 0.0234(5) Uani 1.0 2 d .
C(6) C 0.4249(2) 0.15608(19) 0.3856(2) 0.0193(5) Uani 1.0 2 d .
C(7) C 0.8796(3) 0.6033(3) 0.9878(3) 0.0287(6) Uani 1.0 2 d .
C(8) C 0.7773(3) 0.5175(3) 0.8839(3) 0.0330(6) Uani 1.0 2 d .
C(9) C 0.5523(3) 0.4294(3) 0.8034(3) 0.0356(7) Uani 1.0 2 d .
C(10) C 0.4391(3) 0.3862(3) 0.8300(3) 0.0360(7) Uani 1.0 2 d .
C(11) C 0.3514(3) 0.2397(3) 0.8893(3) 0.0424(8) Uani 1.0 2 d .
C(12) C 0.3891(3) 0.1663(3) 0.9588(3) 0.0421(8) Uani 1.0 2 d .
C(13) C 0.5090(3) 0.1878(3) 1.1455(3) 0.0312(6) Uani 1.0 2 d .
C(14) C 0.5775(3) 0.2812(3) 1.2563(3) 0.0267(6) Uani 1.0 2 d .
C(15) C 0.7568(3) 0.4501(2) 1.3572(2) 0.0235(5) Uani 1.0 2 d .
C(16) C 0.8892(3) 0.5007(2) 1.3622(2) 0.0233(5) Uani 1.0 2 d .
C(17) C 0.9966(3) 0.5812(2) 1.2648(3) 0.0257(6) Uani 1.0 2 d .
C(18) C 0.9778(3) 0.6379(2) 1.1788(3) 0.0254(6) Uani 1.0 2 d .
C(19) C 0.7759(2) 0.26239(19) 1.0314(2) 0.0189(5) Uani 1.0 2 d .
C(20) C 0.7547(3) 0.2029(2) 0.9238(2) 0.0224(5) Uani 1.0 2 d .
C(21) C 0.8210(3) 0.1213(2) 0.9037(2) 0.0231(5) Uani 1.0 2 d .
C(22) C 0.9043(3) 0.09870(19) 0.9907(2) 0.0208(5) Uani 1.0 2 d .
C(23) C 0.9234(3) 0.1591(2) 1.0990(2) 0.0245(5) Uani 1.0 2 d .
C(24) C 0.8586(3) 0.2409(2) 1.1186(2) 0.0233(5) Uani 1.0 2 d .
H(1) H 0.7626 0.4229 1.0627 0.0222 Uiso 1.0 2 calc R
H(2) H 0.6985 0.3574 1.1176 0.0222 Uiso 1.0 2 calc R
H(3) H 0.6349 0.3349 0.9978 0.0222 Uiso 1.0 2 calc R
H(4) H 0.9611 0.6243 0.9769 0.0344 Uiso 1.0 2 calc R
H(5) H 0.8538 0.6750 1.0090 0.0344 Uiso 1.0 2 calc R
H(6) H 0.7630 0.5513 0.8242 0.0396 Uiso 1.0 2 calc R
H(7) H 0.8037 0.4465 0.8615 0.0396 Uiso 1.0 2 calc R
H(8) H 0.5699 0.3630 0.7581 0.0428 Uiso 1.0 2 calc R
H(9) H 0.5335 0.4824 0.7612 0.0428 Uiso 1.0 2 calc R
H(10) H 0.4255 0.4517 0.8801 0.0433 Uiso 1.0 2 calc R
H(11) H 0.3602 0.3509 0.7619 0.0433 Uiso 1.0 2 calc R
H(12) H 0.2878 0.1898 0.8152 0.0508 Uiso 1.0 2 calc R
H(13) H 0.3116 0.2954 0.9230 0.0508 Uiso 1.0 2 calc R
H(14) H 0.3114 0.1146 0.9576 0.0505 Uiso 1.0 2 calc R
H(15) H 0.4387 0.1175 0.9308 0.0505 Uiso 1.0 2 calc R
H(16) H 0.5682 0.1446 1.1273 0.0374 Uiso 1.0 2 calc R
H(17) H 0.4348 0.1322 1.1451 0.0374 Uiso 1.0 2 calc R
H(18) H 0.5196 0.3274 1.2721 0.0321 Uiso 1.0 2 calc R
H(19) H 0.6033 0.2456 1.3140 0.0321 Uiso 1.0 2 calc R
H(20) H 0.7632 0.4229 1.4203 0.0282 Uiso 1.0 2 calc R
H(21) H 0.7103 0.5100 1.3605 0.0282 Uiso 1.0 2 calc R
H(22) H 0.9388 0.5667 1.4317 0.0279 Uiso 1.0 2 calc R
H(23) H 0.9360 0.4409 1.3593 0.0279 Uiso 1.0 2 calc R
H(24) H 1.0327 0.5157 1.2459 0.0308 Uiso 1.0 2 calc R
H(25) H 1.0577 0.6380 1.3370 0.0308 Uiso 1.0 2 calc R
H(26) H 0.9366 0.7001 1.1954 0.0304 Uiso 1.0 2 calc R
H(27) H 1.0624 0.6737 1.1786 0.0304 Uiso 1.0 2 calc R
H(28) H 0.6961 0.2172 0.8647 0.0269 Uiso 1.0 2 calc R
H(29) H 0.8094 0.0809 0.8304 0.0278 Uiso 1.0 2 calc R
H(30) H 0.9803 0.1440 1.1585 0.0294 Uiso 1.0 2 calc R
H(31) H 0.8708 0.2823 1.1919 0.0280 Uiso 1.0 2 calc R

loop_
_atom_site_aniso_label
_atom_site_aniso_U_11
_atom_site_aniso_U_22
_atom_site_aniso_U_33
_atom_site_aniso_U_12
_atom_site_aniso_U_13
_atom_site_aniso_U_23
Ni(1) 0.02077(16) 0.01798(15) 0.01987(17) 0.00830(12) 0.00733(12) 0.00881(12)
S(1) 0.0217(3) 0.0195(3) 0.0215(3) 0.0084(3) 0.0064(3) 0.0077(3)
S(2) 0.0258(3) 0.0190(3) 0.0266(4) 0.0109(3) 0.0087(3) 0.0106(3)
S(3) 0.0275(4) 0.0297(4) 0.0380(4) 0.0164(3) 0.0113(3) 0.0195(3)
S(4) 0.0232(3) 0.0245(3) 0.0225(3) 0.0096(3) 0.0065(3) 0.0121(3)
S(5) 0.0251(3) 0.0214(3) 0.0192(3) 0.0103(3) 0.0069(3) 0.0076(3)
S(6) 0.0242(3) 0.0216(3) 0.0224(4) 0.0107(3) 0.0059(3) 0.0069(3)
S(7) 0.0319(4) 0.0255(3) 0.0227(4) 0.0169(3) 0.0099(3) 0.0101(3)
S(8) 0.0413(4) 0.0423(4) 0.0262(4) 0.0301(4) 0.0138(3) 0.0177(3)
S(9) 0.0210(3) 0.0247(3) 0.0240(4) 0.0097(3) 0.0073(3) 0.0111(3)
S(10) 0.0216(3) 0.0187(3) 0.0233(3) 0.0078(3) 0.0057(3) 0.0080(3)
O(1) 0.0323(10) 0.0343(10) 0.0198(10) 0.0130(9) 0.0078(8) 0.0117(8)
O(2) 0.0237(9) 0.0401(10) 0.0249(10) 0.0106(9) 0.0068(8) 0.0117(9)
O(3) 0.0328(10) 0.0335(10) 0.0252(11) 0.0022(9) 0.0070(9) 0.0093(8)
O(4) 0.0260(9) 0.0234(8) 0.0210(9) 0.0060(8) 0.0115(7) 0.0094(7)
O(5) 0.0209(8) 0.0245(8) 0.0225(9) 0.0074(7) 0.0063(7) 0.0129(7)
O(6) 0.0284(9) 0.0222(8) 0.0257(10) 0.0058(8) 0.0109(8) 0.0115(8)
N(1) 0.0221(10) 0.0183(9) 0.0169(10) 0.0086(9) 0.0075(8) 0.0070(8)
N(2) 0.0263(11) 0.0240(10) 0.0209(11) 0.0137(9) 0.0080(9) 0.0082(8)
C(1) 0.0233(12) 0.0161(10) 0.0247(13) 0.0083(10) 0.0099(10) 0.0123(10)
C(2) 0.0228(12) 0.0221(11) 0.0252(13) 0.0068(10) 0.0073(10) 0.0141(10)
C(3) 0.0206(11) 0.0219(11) 0.0238(13) 0.0085(10) 0.0096(10) 0.0136(10)
C(4) 0.0237(12) 0.0226(11) 0.0235(13) 0.0132(10) 0.0135(10) 0.0133(10)
C(5) 0.0287(13) 0.0287(12) 0.0216(13) 0.0139(11) 0.0132(11) 0.0144(11)
C(6) 0.0182(11) 0.0214(11) 0.0234(13) 0.0080(10) 0.0087(10) 0.0134(10)
C(7) 0.0373(15) 0.0279(12) 0.0313(15) 0.0107(12) 0.0196(12) 0.0179(11)
C(8) 0.0430(16) 0.0373(14) 0.0307(16) 0.0158(13) 0.0215(13) 0.0183(13)
C(9) 0.0443(16) 0.0388(15) 0.0214(14) 0.0168(14) 0.0035(12) 0.0144(12)
C(10) 0.0327(15) 0.0388(15) 0.0273(15) 0.0177(13) -0.0009(12) 0.0070(12)
C(11) 0.0220(13) 0.067(2) 0.0250(16) 0.0018(15) 0.0053(12) 0.0072(15)
C(12) 0.0349(15) 0.0449(17) 0.0299(16) -0.0101(15) 0.0110(13) 0.0028(14)
C(13) 0.0310(14) 0.0281(13) 0.0363(16) 0.0046(12) 0.0146(12) 0.0143(12)
C(14) 0.0269(13) 0.0320(13) 0.0316(15) 0.0099(11) 0.0167(12) 0.0194(12)
C(15) 0.0326(13) 0.0255(12) 0.0190(13) 0.0157(11) 0.0119(11) 0.0106(10)
C(16) 0.0286(13) 0.0232(12) 0.0197(13) 0.0125(11) 0.0061(10) 0.0104(10)
C(17) 0.0217(12) 0.0242(12) 0.0310(15) 0.0075(11) 0.0073(11) 0.0121(11)
C(18) 0.0223(12) 0.0242(12) 0.0336(15) 0.0085(11) 0.0113(11) 0.0141(11)
C(19) 0.0206(11) 0.0171(10) 0.0233(13) 0.0078(10) 0.0097(10) 0.0105(10)
C(20) 0.0269(12) 0.0230(11) 0.0180(12) 0.0097(11) 0.0053(10) 0.0104(10)
C(21) 0.0270(12) 0.0232(12) 0.0174(12) 0.0083(11) 0.0069(10) 0.0052(10)
C(22) 0.0238(12) 0.0193(11) 0.0230(13) 0.0099(10) 0.0098(10) 0.0095(10)
C(23) 0.0283(13) 0.0293(12) 0.0198(13) 0.0152(11) 0.0075(10) 0.0120(11)
C(24) 0.0309(13) 0.0272(12) 0.0153(12) 0.0148(11) 0.0090(10) 0.0080(10)

loop_
_atom_type_symbol
_atom_type_description
_atom_type_scat_dispersion_real
_atom_type_scat_dispersion_imag
_atom_type_scat_source
C C 0.0033 0.0016
;
International Tables for Crystallography
(1992, Vol. C, Tables 4.2.6.8 and 6.1.1.4)
;
H H 0.0000 0.0000
;
International Tables for Crystallography
(1992, Vol. C, Table 6.1.1.4)
;
N N 0.0061 0.0033
;
International Tables for Crystallography
(1992, Vol. C, Tables 4.2.6.8 and 6.1.1.4)
;
O O 0.0106 0.0060
;
International Tables for Crystallography
(1992, Vol. C, Tables 4.2.6.8 and 6.1.1.4)
;
Ni Ni 0.3393 1.1124
;
International Tables for Crystallography
(1992, Vol. C, Tables 4.2.6.8 and 6.1.1.4)
;
S S 0.1246 0.1234
;
International Tables for Crystallography
(1992, Vol. C, Tables 4.2.6.8 and 6.1.1.4)
;

loop_
_geom_angle_atom_site_label_1
_geom_angle_atom_site_label_2
_geom_angle_atom_site_label_3
_geom_angle
_geom_angle_publ_flag
_geom_angle_site_symmetry_1
S(1) Ni(1) S(5) 93.36(3) yes .
S(1) Ni(1) S(6) 176.59(4) yes .
S(1) Ni(1) S(10) 87.64(3) yes .
S(5) Ni(1) S(6) 85.49(3) yes .
S(5) Ni(1) S(10) 176.44(4) yes .
S(6) Ni(1) S(10) 93.70(3) yes .
Ni(1) S(1) C(1) 101.54(8) yes .
C(1) S(2) C(2) 97.62(12) yes .
C(2) S(4) C(3) 97.37(12) yes .
Ni(1) S(5) C(3) 102.26(8) yes .
Ni(1) S(6) C(4) 101.77(8) yes .
C(4) S(7) C(5) 98.05(12) yes .
C(5) S(9) C(6) 98.13(11) yes .
Ni(1) S(10) C(6) 101.70(7) yes .
C(8) O(1) C(9) 111.8(3) yes .
C(10) O(2) C(11) 111.5(3) yes .
C(12) O(3) C(13) 114.4(3) yes .
C(14) O(4) C(15) 112.4(3) yes .
C(16) O(5) C(17) 111.30(19) yes .
C(7) O(6) C(18) 111.28(19) yes .
N(2) N(2) C(22) 114.3(3) yes 2_757
S(1) C(1) S(2) 122.83(12) yes .
S(1) C(1) C(3) 121.7(2) yes .
S(2) C(1) C(3) 115.45(19) yes .
S(2) C(2) S(3) 124.33(15) yes .
S(2) C(2) S(4) 112.82(15) yes .
S(3) C(2) S(4) 122.84(13) yes .
S(4) C(3) S(5) 122.24(12) yes .
S(4) C(3) C(1) 116.7(2) yes .
S(5) C(3) C(1) 121.0(2) yes .
S(6) C(4) S(7) 122.43(12) yes .
S(6) C(4) C(6) 121.2(2) yes .
S(7) C(4) C(6) 116.33(19) yes .
S(7) C(5) S(8) 123.49(15) yes .
S(7) C(5) S(9) 112.25(16) yes .
S(8) C(5) S(9) 124.27(13) yes .
S(9) C(6) S(10) 123.12(12) yes .
S(9) C(6) C(4) 115.2(2) yes .
S(10) C(6) C(4) 121.6(2) yes .
O(6) C(7) C(8) 109.0(3) yes .
O(1) C(8) C(7) 108.1(3) yes .
O(1) C(9) C(10) 108.9(3) yes .
O(2) C(10) C(9) 108.4(3) yes .
O(2) C(11) C(12) 108.5(3) yes .
O(3) C(12) C(11) 107.0(3) yes .
O(3) C(13) C(14) 107.1(3) yes .
O(4) C(14) C(13) 108.5(3) yes .
O(4) C(15) C(16) 108.2(3) yes .
O(5) C(16) C(15) 107.9(2) yes .
O(5) C(17) C(18) 108.7(2) yes .
O(6) C(18) C(17) 109.6(2) yes .
N(1) C(19) C(20) 119.5(3) yes .
N(1) C(19) C(24) 118.9(3) yes .
C(20) C(19) C(24) 121.6(3) yes .
C(19) C(20) C(21) 118.6(3) yes .
C(20) C(21) C(22) 120.3(3) yes .
N(2) C(22) C(21) 115.6(3) yes .
N(2) C(22) C(23) 124.2(3) yes .
C(21) C(22) C(23) 120.2(3) yes .
C(22) C(23) C(24) 119.4(3) yes .
C(19) C(24) C(23) 119.9(3) yes .
C(19) N(1) H(1) 109.467 no .
C(19) N(1) H(2) 109.473 no .
C(19) N(1) H(3) 109.472 no .
H(1) N(1) H(2) 109.471 no .
H(1) N(1) H(3) 109.478 no .
H(2) N(1) H(3) 109.466 no .
O(6) C(7) H(4) 109.895 no .
O(6) C(7) H(5) 109.893 no .
C(8) C(7) H(4) 109.893 no .
C(8) C(7) H(5) 109.893 no .
H(4) C(7) H(5) 108.306 no .
O(1) C(8) H(6) 110.075 no .
O(1) C(8) H(7) 110.076 no .
C(7) C(8) H(6) 110.078 no .
C(7) C(8) H(7) 110.078 no .
H(6) C(8) H(7) 108.410 no .
O(1) C(9) H(8) 109.919 no .
O(1) C(9) H(9) 109.914 no .
C(10) C(9) H(8) 109.916 no .
C(10) C(9) H(9) 109.917 no .
H(8) C(9) H(9) 108.315 no .
O(2) C(10) H(10) 110.011 no .
O(2) C(10) H(11) 110.012 no .
C(9) C(10) H(10) 110.008 no .
C(9) C(10) H(11) 110.013 no .
H(10) C(10) H(11) 108.373 no .
O(2) C(11) H(12) 109.989 no .
O(2) C(11) H(13) 109.989 no .
C(12) C(11) H(12) 109.988 no .
C(12) C(11) H(13) 109.988 no .
H(12) C(11) H(13) 108.358 no .
O(3) C(12) H(14) 110.313 no .
O(3) C(12) H(15) 110.313 no .
C(11) C(12) H(14) 110.316 no .
C(11) C(12) H(15) 110.316 no .
H(14) C(12) H(15) 108.559 no .
O(3) C(13) H(16) 110.292 no .
O(3) C(13) H(17) 110.288 no .
C(14) C(13) H(16) 110.289 no .
C(14) C(13) H(17) 110.290 no .
H(16) C(13) H(17) 108.538 no .
O(4) C(14) H(18) 109.986 no .
O(4) C(14) H(19) 109.989 no .
C(13) C(14) H(18) 109.988 no .
C(13) C(14) H(19) 109.986 no .
H(18) C(14) H(19) 108.365 no .
O(4) C(15) H(20) 110.050 no .
O(4) C(15) H(21) 110.051 no .
C(16) C(15) H(20) 110.052 no .
C(16) C(15) H(21) 110.049 no .
H(20) C(15) H(21) 108.405 no .
O(5) C(16) H(22) 110.120 no .
O(5) C(16) H(23) 110.123 no .
C(15) C(16) H(22) 110.121 no .
C(15) C(16) H(23) 110.116 no .
H(22) C(16) H(23) 108.441 no .
O(5) C(17) H(24) 109.957 no .
O(5) C(17) H(25) 109.959 no .
C(18) C(17) H(24) 109.953 no .
C(18) C(17) H(25) 109.954 no .
H(24) C(17) H(25) 108.345 no .
O(6) C(18) H(26) 109.746 no .
O(6) C(18) H(27) 109.746 no .
C(17) C(18) H(26) 109.745 no .
C(17) C(18) H(27) 109.746 no .
H(26) C(18) H(27) 108.213 no .
C(19) C(20) H(28) 120.693 no .
C(21) C(20) H(28) 120.693 no .
C(20) C(21) H(29) 119.847 no .
C(22) C(21) H(29) 119.850 no .
C(22) C(23) H(30) 120.323 no .
C(24) C(23) H(30) 120.320 no .
C(19) C(24) H(31) 120.041 no .
C(23) C(24) H(31) 120.039 no .

loop_
_geom_bond_atom_site_label_1
_geom_bond_atom_site_label_2
_geom_bond_distance
_geom_bond_publ_flag
_geom_bond_site_symmetry_2
Ni(1) S(1) 2.1723(7) yes .
Ni(1) S(5) 2.1612(7) yes .
Ni(1) S(6) 2.1664(7) yes .
Ni(1) S(10) 2.1631(7) yes .
S(1) C(1) 1.718(3) yes .
S(2) C(1) 1.749(3) yes .
S(2) C(2) 1.742(3) yes .
S(3) C(2) 1.638(3) yes .
S(4) C(2) 1.740(3) yes .
S(4) C(3) 1.740(3) yes .
S(5) C(3) 1.713(3) yes .
S(6) C(4) 1.719(3) yes .
S(7) C(4) 1.738(3) yes .
S(7) C(5) 1.738(3) yes .
S(8) C(5) 1.643(3) yes .
S(9) C(5) 1.737(3) yes .
S(9) C(6) 1.751(3) yes .
S(10) C(6) 1.718(3) yes .
O(1) C(8) 1.433(4) yes .
O(1) C(9) 1.421(3) yes .
O(2) C(10) 1.430(5) yes .
O(2) C(11) 1.430(4) yes .
O(3) C(12) 1.425(3) yes .
O(3) C(13) 1.420(4) yes .
O(4) C(14) 1.427(4) yes .
O(4) C(15) 1.436(3) yes .
O(5) C(16) 1.429(4) yes .
O(5) C(17) 1.428(4) yes .
O(6) C(7) 1.433(4) yes .
O(6) C(18) 1.438(3) yes .
N(1) C(19) 1.472(4) yes .
N(2) N(2) 1.254(4) yes 2_757
N(2) C(22) 1.435(4) yes .
C(1) C(3) 1.367(3) yes .
C(4) C(6) 1.368(3) yes .
C(7) C(8) 1.492(3) yes .
C(9) C(10) 1.500(5) yes .
C(11) C(12) 1.498(6) yes .
C(13) C(14) 1.501(4) yes .
C(15) C(16) 1.503(4) yes .
C(17) C(18) 1.496(5) yes .
C(19) C(20) 1.382(4) yes .
C(19) C(24) 1.385(4) yes .
C(20) C(21) 1.395(4) yes .
C(21) C(22) 1.393(4) yes .
C(22) C(23) 1.399(4) yes .
C(23) C(24) 1.383(4) yes .
N(1) H(1) 0.910 no .
N(1) H(2) 0.910 no .
N(1) H(3) 0.910 no .
C(7) H(4) 0.990 no .
C(7) H(5) 0.990 no .
C(8) H(6) 0.990 no .
C(8) H(7) 0.990 no .
C(9) H(8) 0.990 no .
C(9) H(9) 0.990 no .
C(10) H(10) 0.990 no .
C(10) H(11) 0.990 no .
C(11) H(12) 0.990 no .
C(11) H(13) 0.990 no .
C(12) H(14) 0.990 no .
C(12) H(15) 0.990 no .
C(13) H(16) 0.990 no .
C(13) H(17) 0.990 no .
C(14) H(18) 0.990 no .
C(14) H(19) 0.990 no .
C(15) H(20) 0.990 no .
C(15) H(21) 0.990 no .
C(16) H(22) 0.990 no .
C(16) H(23) 0.990 no .
C(17) H(24) 0.990 no .
C(17) H(25) 0.990 no .
C(18) H(26) 0.990 no .
C(18) H(27) 0.990 no .
C(20) H(28) 0.950 no .
C(21) H(29) 0.950 no .
C(23) H(30) 0.950 no .
C(24) H(31) 0.950 no .

loop_
_geom_contact_atom_site_label_1
_geom_contact_atom_site_label_2
_geom_contact_distance
_geom_contact_publ_flag
_geom_contact_site_symmetry_2
O(1) O(2) 2.815(3) no .
O(1) O(6) 2.754(3) no .
O(2) O(3) 2.811(4) no .
O(3) O(4) 2.775(2) no .
O(4) O(5) 2.754(3) no .
O(5) O(6) 2.833(3) no .
N(2) C(21) 3.501(4) no 2_757
N(2) C(23) 2.741(4) no 2_757
C(19) C(22) 2.760(4) no .
C(20) C(23) 2.800(4) no .
C(21) C(24) 2.777(4) no .
C(22) C(22) 3.574(4) no 2_757
Ni(1) S(3) 3.4167(10) no 2_756
Ni(1) S(10) 3.5228(9) no 2_656
S(1) C(4) 3.559(3) no 2_656
S(2) O(5) 3.4763(18) no 1_544
S(2) C(16) 3.567(3) no 1_544
S(3) Ni(1) 3.4167(10) no 2_756
S(3) O(4) 3.313(2) no 2_757
S(3) C(14) 3.541(3) no 2_757
S(3) C(15) 3.460(3) no 2_757
S(4) C(1) 3.587(4) no 2_756
S(5) C(18) 3.375(2) no 2_767
S(7) S(7) 3.5433(10) no 2_666
S(9) C(3) 3.511(3) no 2_656
S(10) Ni(1) 3.5228(9) no 2_656
O(1) N(1) 2.977(4) no .
O(2) N(1) 2.880(3) no .
O(3) N(1) 2.976(3) no .
O(4) S(3) 3.313(2) no 2_757
O(4) N(1) 2.838(4) no .
O(4) C(19) 3.499(4) no .
O(4) C(24) 3.350(4) no .
O(5) S(2) 3.4763(18) no 1_566
O(5) N(1) 2.987(2) no .
O(6) N(1) 2.858(3) no .
O(6) C(19) 3.447(3) no .
N(1) O(1) 2.977(4) no .
N(1) O(2) 2.880(3) no .
N(1) O(3) 2.976(3) no .
N(1) O(4) 2.838(4) no .
N(1) O(5) 2.987(2) no .
N(1) O(6) 2.858(3) no .
N(1) C(13) 3.545(4) no .
C(1) S(4) 3.587(4) no 2_756
C(3) S(9) 3.511(3) no 2_656
C(4) S(1) 3.559(3) no 2_656
C(6) C(14) 3.313(5) no 1_554
C(13) N(1) 3.545(4) no .
C(14) S(3) 3.541(3) no 2_757
C(14) C(6) 3.313(5) no 1_556
C(15) S(3) 3.460(3) no 2_757
C(16) S(2) 3.567(3) no 1_566
C(18) S(5) 3.375(2) no 2_767
C(19) O(4) 3.499(4) no .
C(19) O(6) 3.447(3) no .
C(24) O(4) 3.350(4) no .
O(1) H(4) 3.2292 no .
O(1) H(5) 2.5817 no .
O(1) H(10) 2.5537 no .
O(1) H(11) 3.2311 no .
O(2) H(8) 2.5505 no .
O(2) H(9) 3.2337 no .
O(2) H(14) 3.2351 no .
O(2) H(15) 2.5370 no .
O(3) H(12) 3.2114 no .
O(3) H(13) 2.5035 no .
O(3) H(18) 2.5312 no .
O(3) H(19) 3.2134 no .
O(4) H(16) 2.5629 no .
O(4) H(17) 3.2371 no .
O(4) H(22) 3.2429 no .
O(4) H(23) 2.5913 no .
O(5) H(20) 3.2326 no .
O(5) H(21) 2.5809 no .
O(5) H(26) 2.5540 no .
O(5) H(27) 3.2315 no .
O(6) H(6) 3.2404 no .
O(6) H(7) 2.5983 no .
O(6) H(24) 2.5793 no .
O(6) H(25) 3.2529 no .
N(1) H(28) 2.6327 no .
N(1) H(31) 2.6141 no .
N(2) H(29) 2.5309 no .
N(2) H(30) 2.7099 no .
N(2) H(30) 2.4939 no 2_757
C(7) H(26) 2.5848 no .
C(7) H(27) 2.5694 no .
C(8) H(8) 2.5115 no .
C(8) H(9) 2.6392 no .
C(9) H(6) 2.4901 no .
C(9) H(7) 2.6786 no .
C(10) H(12) 2.6411 no .
C(10) H(13) 2.5162 no .
C(11) H(10) 2.6638 no .
C(11) H(11) 2.4976 no .
C(12) H(16) 2.6573 no .
C(12) H(17) 2.5877 no .
C(13) H(14) 2.6184 no .
C(13) H(15) 2.6289 no .
C(14) H(20) 2.4893 no .
C(14) H(21) 2.7172 no .
C(15) H(18) 2.5712 no .
C(15) H(19) 2.6145 no .
C(16) H(24) 2.6375 no .
C(16) H(25) 2.5068 no .
C(17) H(22) 2.6045 no .
C(17) H(23) 2.5437 no .
C(18) H(4) 2.6590 no .
C(18) H(5) 2.5053 no .
C(19) H(29) 3.2478 no .
C(19) H(30) 3.2562 no .
C(20) H(1) 2.8628 no .
C(20) H(2) 3.1634 no .
C(20) H(3) 2.5359 no .
C(20) H(31) 3.2678 no .
C(21) H(30) 3.2780 no .
C(22) H(28) 3.2786 no .
C(22) H(31) 3.2625 no .
C(23) H(29) 3.2760 no .
C(24) H(1) 2.8536 no .
C(24) H(2) 2.5301 no .
C(24) H(3) 3.1629 no .
C(24) H(28) 3.2722 no .
H(1) H(28) 2.9712 no .
H(1) H(31) 2.9418 no .
H(2) H(28) 3.4301 no .
H(2) H(31) 2.3785 no .
H(3) H(28) 2.3962 no .
H(3) H(31) 3.4175 no .
H(4) H(6) 2.3588 no .
H(4) H(7) 2.3572 no .
H(4) H(26) 3.0073 no .
H(4) H(27) 2.4759 no .
H(5) H(6) 2.3552 no .
H(5) H(7) 2.8572 no .
H(5) H(26) 2.3258 no .
H(5) H(27) 2.7475 no .
H(6) H(8) 2.6325 no .
H(6) H(9) 2.3926 no .
H(7) H(8) 2.4589 no .
H(7) H(9) 3.1193 no .
H(8) H(10) 2.8620 no .
H(8) H(11) 2.3947 no .
H(9) H(10) 2.3957 no .
H(9) H(11) 2.3342 no .
H(10) H(12) 3.1000 no .
H(10) H(13) 2.4422 no .
H(11) H(12) 2.3976 no .
H(11) H(13) 2.6530 no .
H(12) H(14) 2.3274 no .
H(12) H(15) 2.4145 no .
H(13) H(14) 2.4107 no .
H(13) H(15) 2.8624 no .
H(14) H(16) 2.9895 no .
H(14) H(17) 2.4239 no .
H(15) H(16) 2.5115 no .
H(15) H(17) 2.8975 no .
H(16) H(18) 2.8668 no .
H(16) H(19) 2.3972 no .
H(17) H(18) 2.3938 no .
H(17) H(19) 2.3485 no .
H(18) H(20) 2.6882 no .
H(18) H(21) 2.5444 no .
H(19) H(20) 2.3445 no .
H(19) H(21) 3.1079 no .
H(20) H(22) 2.3689 no .
H(20) H(23) 2.3742 no .
H(21) H(22) 2.3735 no .
H(21) H(23) 2.8677 no .
H(22) H(24) 3.0227 no .
H(22) H(25) 2.3624 no .
H(23) H(24) 2.4381 no .
H(23) H(25) 2.7288 no .
H(24) H(26) 2.8580 no .
H(24) H(27) 2.3873 no .
H(25) H(26) 2.3849 no .
H(25) H(27) 2.3299 no .
H(28) H(29) 2.3530 no .
H(30) H(31) 2.3385 no .
Ni(1) H(19) 3.5255 no 1_554
S(1) H(8) 3.5884 no 2_656
S(1) H(11) 3.2617 no 2_656
S(1) H(12) 3.0175 no 2_656
S(2) H(11) 3.2147 no 2_656
S(2) H(21) 3.4409 no 1_544
S(2) H(22) 2.9624 no 1_544
S(2) H(25) 3.4631 no 1_544
S(3) H(19) 2.9252 no 2_757
S(3) H(20) 3.0065 no 2_757
S(3) H(22) 3.0802 no 1_544
S(3) H(23) 3.0063 no 2_757
S(3) H(25) 3.4260 no 1_544
S(3) H(31) 3.0924 no 2_757
S(4) H(12) 3.2293 no 1_655
S(4) H(30) 3.1136 no 2_757
S(5) H(25) 3.0392 no 2_767
S(5) H(26) 3.0738 no 2_767
S(5) H(27) 2.9887 no 2_767
S(5) H(29) 2.9468 no .
S(6) H(8) 3.0598 no .
S(6) H(19) 3.3929 no 1_554
S(6) H(25) 3.1747 no 2_767
S(7) H(8) 3.2441 no .
S(7) H(9) 3.0904 no .
S(7) H(21) 3.1408 no 2_667
S(8) H(6) 2.9609 no 2_666
S(8) H(20) 3.1113 no 2_667
S(8) H(21) 3.4044 no 2_667
S(8) H(23) 3.1491 no 1_454
S(8) H(24) 2.9821 no 1_454
S(8) H(30) 3.4058 no 1_454
S(8) H(31) 3.4773 no 1_454
S(9) H(17) 3.1870 no 1_554
S(9) H(18) 3.2131 no 1_554
S(9) H(19) 3.5525 no 1_554
S(9) H(29) 3.0449 no 2_656
S(9) H(30) 3.2883 no 1_454
S(10) H(17) 3.2071 no 1_554
S(10) H(19) 2.9695 no 1_554
S(10) H(28) 3.3820 no 2_656
S(10) H(29) 3.1482 no 2_656
O(1) H(1) 2.5345 no .
O(1) H(3) 2.5986 no .
O(1) H(10) 3.3605 no 2_667
O(1) H(13) 2.9724 no 2_667
O(1) H(28) 3.3995 no .
O(2) H(1) 3.2946 no .
O(2) H(2) 3.2700 no .
O(2) H(3) 1.9713 no .
O(2) H(10) 3.5241 no 2_667
O(2) H(28) 3.0715 no .
O(3) H(2) 2.5535 no .
O(3) H(3) 2.6222 no .
O(3) H(9) 3.5925 no 2_667
O(3) H(10) 3.5647 no 2_667
O(4) H(1) 3.2716 no .
O(4) H(2) 1.9350 no .
O(4) H(3) 3.3100 no .
O(4) H(9) 3.5144 no 2_667
O(4) H(10) 3.5835 no 2_667
O(4) H(31) 2.7082 no .
O(5) H(1) 2.5805 no .
O(5) H(2) 2.6002 no .
O(5) H(10) 3.4314 no 2_667
O(5) H(11) 3.1868 no 2_667
O(5) H(31) 3.0823 no .
O(6) H(1) 1.9640 no .
O(6) H(2) 3.3328 no .
O(6) H(3) 3.3270 no .
O(6) H(4) 3.0153 no 2_767
O(6) H(7) 3.2367 no 2_767
O(6) H(13) 3.3135 no 2_667
N(1) H(7) 3.5071 no .
N(1) H(10) 3.2095 no 2_667
N(1) H(15) 3.4565 no .
N(1) H(16) 3.3490 no .
N(1) H(24) 3.5831 no .
C(2) H(22) 3.3580 no 1_544
C(2) H(30) 3.5619 no 2_757
C(4) H(8) 3.4141 no .
C(4) H(18) 3.3624 no 1_554
C(4) H(19) 2.9336 no 1_554
C(5) H(18) 3.3996 no 1_554
C(5) H(21) 3.5858 no 2_667
C(6) H(17) 3.2591 no 1_554
C(6) H(18) 3.1691 no 1_554
C(6) H(19) 2.7149 no 1_554
C(6) H(29) 3.4867 no 2_656
C(7) H(1) 2.9715 no .
C(7) H(13) 3.1233 no 2_667
C(8) H(1) 3.0061 no .
C(8) H(3) 3.5092 no .
C(8) H(13) 3.5757 no 2_667
C(8) H(24) 3.2308 no 2_767
C(8) H(27) 3.3564 no 2_767
C(8) H(28) 3.5961 no .
C(9) H(3) 3.1153 no .
C(9) H(18) 3.5805 no 2_667
C(9) H(21) 3.4617 no 2_667
C(9) H(28) 3.4881 no .
C(10) H(3) 2.9413 no .
C(10) H(10) 3.5980 no 2_667
C(10) H(21) 3.3207 no 2_667
C(11) H(3) 2.9579 no .
C(11) H(5) 3.2828 no 2_667
C(11) H(26) 3.4124 no 2_667
C(12) H(2) 3.5018 no .
C(12) H(3) 2.9862 no .
C(13) H(2) 2.9276 no .
C(13) H(3) 3.5036 no .
C(14) H(2) 2.9191 no .
C(14) H(9) 3.4361 no 2_667
C(15) H(2) 2.9749 no .
C(15) H(9) 3.5516 no 2_667
C(15) H(11) 3.5241 no 2_667
C(15) H(31) 3.4017 no .
C(16) H(2) 3.1540 no .
C(16) H(22) 3.2790 no 2_768
C(16) H(23) 3.4876 no 2_768
C(16) H(31) 3.0053 no .
C(17) H(1) 3.0361 no .
C(17) H(2) 3.5643 no .
C(17) H(7) 3.2860 no 2_767
C(17) H(31) 3.4766 no .
C(18) H(1) 2.9414 no .
C(18) H(7) 3.0289 no 2_767
C(18) H(13) 3.4952 no 2_667
C(19) H(4) 3.1318 no 2_767
C(19) H(15) 3.5819 no .
C(19) H(16) 3.3488 no .
C(20) H(4) 3.1895 no 2_767
C(20) H(7) 3.3480 no .
C(20) H(27) 3.2393 no 2_767
C(21) H(4) 3.2790 no 2_767
C(21) H(27) 3.2749 no 2_767
C(22) H(4) 3.3562 no 2_767
C(22) H(5) 3.5679 no 2_767
C(23) H(4) 3.3286 no 2_767
C(24) H(4) 3.2167 no 2_767
C(24) H(16) 3.3711 no .
C(24) H(23) 3.2989 no .
C(24) H(24) 3.3020 no .
H(1) O(1) 2.5345 no .
H(1) O(2) 3.2946 no .
H(1) O(4) 3.2716 no .
H(1) O(5) 2.5805 no .
H(1) O(6) 1.9640 no .
H(1) C(7) 2.9715 no .
H(1) C(8) 3.0061 no .
H(1) C(17) 3.0361 no .
H(1) C(18) 2.9414 no .
H(1) H(4) 3.4950 no 2_767
H(1) H(5) 3.4523 no .
H(1) H(7) 3.0064 no .
H(1) H(10) 3.0537 no 2_667
H(1) H(24) 3.0676 no .
H(1) H(26) 3.3318 no .
H(2) O(2) 3.2700 no .
H(2) O(3) 2.5535 no .
H(2) O(4) 1.9350 no .
H(2) O(5) 2.6002 no .
H(2) O(6) 3.3328 no .
H(2) C(12) 3.5018 no .
H(2) C(13) 2.9276 no .
H(2) C(14) 2.9191 no .
H(2) C(15) 2.9749 no .
H(2) C(16) 3.1540 no .
H(2) C(17) 3.5643 no .
H(2) H(10) 2.9727 no 2_667
H(2) H(15) 3.4992 no .
H(2) H(16) 2.8476 no .
H(2) H(18) 3.4143 no .
H(2) H(21) 3.3144 no .
H(2) H(23) 3.2906 no .
H(2) H(24) 3.5740 no .
H(3) O(1) 2.5986 no .
H(3) O(2) 1.9713 no .
H(3) O(3) 2.6222 no .
H(3) O(4) 3.3100 no .
H(3) O(6) 3.3270 no .
H(3) C(8) 3.5092 no .
H(3) C(9) 3.1153 no .
H(3) C(10) 2.9413 no .
H(3) C(11) 2.9579 no .
H(3) C(12) 2.9862 no .
H(3) C(13) 3.5036 no .
H(3) H(7) 3.4304 no .
H(3) H(8) 3.2411 no .
H(3) H(10) 3.2268 no .
H(3) H(10) 3.0651 no 2_667
H(3) H(13) 3.4105 no .
H(3) H(15) 2.8964 no .
H(3) H(16) 3.4138 no .
H(4) O(6) 3.0153 no 2_767
H(4) C(19) 3.1318 no 2_767
H(4) C(20) 3.1895 no 2_767
H(4) C(21) 3.2790 no 2_767
H(4) C(22) 3.3562 no 2_767
H(4) C(23) 3.3286 no 2_767
H(4) C(24) 3.2167 no 2_767
H(4) H(1) 3.4950 no 2_767
H(4) H(4) 3.5155 no 2_767
H(4) H(7) 3.3071 no 2_767
H(4) H(24) 3.1183 no 2_767
H(5) C(11) 3.2828 no 2_667
H(5) C(22) 3.5679 no 2_767
H(5) H(1) 3.4523 no .
H(5) H(12) 3.5478 no 2_667
H(5) H(13) 2.4026 no 2_667
H(5) H(14) 3.5117 no 2_667
H(6) S(8) 2.9609 no 2_666
H(6) H(24) 2.9656 no 2_767
H(7) O(6) 3.2367 no 2_767
H(7) N(1) 3.5071 no .
H(7) C(17) 3.2860 no 2_767
H(7) C(18) 3.0289 no 2_767
H(7) C(20) 3.3480 no .
H(7) H(1) 3.0064 no .
H(7) H(3) 3.4304 no .
H(7) H(4) 3.3071 no 2_767
H(7) H(24) 2.7673 no 2_767
H(7) H(25) 3.5812 no 2_767
H(7) H(27) 2.4117 no 2_767
H(7) H(28) 2.9081 no .
H(8) S(1) 3.5884 no 2_656
H(8) S(6) 3.0598 no .
H(8) S(7) 3.2441 no .
H(8) C(4) 3.4141 no .
H(8) H(3) 3.2411 no .
H(8) H(28) 2.9046 no .
H(9) S(7) 3.0904 no .
H(9) O(3) 3.5925 no 2_667
H(9) O(4) 3.5144 no 2_667
H(9) C(14) 3.4361 no 2_667
H(9) C(15) 3.5516 no 2_667
H(9) H(18) 2.6547 no 2_667
H(9) H(21) 2.7853 no 2_667
H(10) O(1) 3.3605 no 2_667
H(10) O(2) 3.5241 no 2_667
H(10) O(3) 3.5647 no 2_667
H(10) O(4) 3.5835 no 2_667
H(10) O(5) 3.4314 no 2_667
H(10) N(1) 3.2095 no 2_667
H(10) C(10) 3.5980 no 2_667
H(10) H(1) 3.0537 no 2_667
H(10) H(2) 2.9727 no 2_667
H(10) H(3) 3.2268 no .
H(10) H(3) 3.0651 no 2_667
H(10) H(10) 2.9525 no 2_667
H(10) H(21) 3.3521 no 2_667
H(11) S(1) 3.2617 no 2_656
H(11) S(2) 3.2147 no 2_656
H(11) O(5) 3.1868 no 2_667
H(11) C(15) 3.5241 no 2_667
H(11) H(21) 2.7492 no 2_667
H(11) H(26) 3.5973 no 2_667
H(12) S(1) 3.0175 no 2_656
H(12) S(4) 3.2293 no 1_455
H(12) H(5) 3.5478 no 2_667
H(12) H(26) 3.0994 no 2_667
H(13) O(1) 2.9724 no 2_667
H(13) O(6) 3.3135 no 2_667
H(13) C(7) 3.1233 no 2_667
H(13) C(8) 3.5757 no 2_667
H(13) C(18) 3.4952 no 2_667
H(13) H(3) 3.4105 no .
H(13) H(5) 2.4026 no 2_667
H(13) H(26) 2.8006 no 2_667
H(14) H(5) 3.5117 no 2_667
H(15) N(1) 3.4565 no .
H(15) C(19) 3.5819 no .
H(15) H(2) 3.4992 no .
H(15) H(3) 2.8964 no .
H(15) H(16) 3.1241 no 2_657
H(15) H(28) 3.4598 no .
H(16) N(1) 3.3490 no .
H(16) C(19) 3.3488 no .
H(16) C(24) 3.3711 no .
H(16) H(2) 2.8476 no .
H(16) H(3) 3.4138 no .
H(16) H(15) 3.1241 no 2_657
H(16) H(31) 3.2884 no .
H(17) S(9) 3.1870 no 1_556
H(17) S(10) 3.2071 no 1_556
H(17) C(6) 3.2591 no 1_556
H(18) S(9) 3.2131 no 1_556
H(18) C(4) 3.3624 no 1_556
H(18) C(5) 3.3996 no 1_556
H(18) C(6) 3.1691 no 1_556
H(18) C(9) 3.5805 no 2_667
H(18) H(2) 3.4143 no .
H(18) H(9) 2.6547 no 2_667
H(19) Ni(1) 3.5255 no 1_556
H(19) S(3) 2.9252 no 2_757
H(19) S(6) 3.3929 no 1_556
H(19) S(9) 3.5525 no 1_556
H(19) S(10) 2.9695 no 1_556
H(19) C(4) 2.9336 no 1_556
H(19) C(6) 2.7149 no 1_556
H(20) S(3) 3.0065 no 2_757
H(20) S(8) 3.1113 no 2_667
H(20) H(22) 3.3195 no 2_768
H(20) H(23) 3.5222 no 2_768
H(21) S(2) 3.4409 no 1_566
H(21) S(7) 3.1408 no 2_667
H(21) S(8) 3.4044 no 2_667
H(21) C(5) 3.5858 no 2_667
H(21) C(9) 3.4617 no 2_667
H(21) C(10) 3.3207 no 2_667
H(21) H(2) 3.3144 no .
H(21) H(9) 2.7853 no 2_667
H(21) H(10) 3.3521 no 2_667
H(21) H(11) 2.7492 no 2_667
H(22) S(2) 2.9624 no 1_566
H(22) S(3) 3.0802 no 1_566
H(22) C(2) 3.3580 no 1_566
H(22) C(16) 3.2790 no 2_768
H(22) H(20) 3.3195 no 2_768
H(22) H(22) 2.9903 no 2_768
H(22) H(23) 2.7880 no 2_768
H(23) S(3) 3.0063 no 2_757
H(23) S(8) 3.1491 no 1_656
H(23) C(16) 3.4876 no 2_768
H(23) C(24) 3.2989 no .
H(23) H(2) 3.2906 no .
H(23) H(20) 3.5222 no 2_768
H(23) H(22) 2.7880 no 2_768
H(23) H(23) 3.4300 no 2_768
H(23) H(31) 2.3911 no .
H(24) S(8) 2.9821 no 1_656
H(24) N(1) 3.5831 no .
H(24) C(8) 3.2308 no 2_767
H(24) C(24) 3.3020 no .
H(24) H(1) 3.0676 no .
H(24) H(2) 3.5740 no .
H(24) H(4) 3.1183 no 2_767
H(24) H(6) 2.9656 no 2_767
H(24) H(7) 2.7673 no 2_767
H(24) H(31) 2.9082 no .
H(25) S(2) 3.4631 no 1_566
H(25) S(3) 3.4260 no 1_566
H(25) S(5) 3.0392 no 2_767
H(25) S(6) 3.1747 no 2_767
H(25) H(7) 3.5812 no 2_767
H(26) S(5) 3.0738 no 2_767
H(26) C(11) 3.4124 no 2_667
H(26) H(1) 3.3318 no .
H(26) H(11) 3.5973 no 2_667
H(26) H(12) 3.0994 no 2_667
H(26) H(13) 2.8006 no 2_667
H(27) S(5) 2.9887 no 2_767
H(27) C(8) 3.3564 no 2_767
H(27) C(20) 3.2393 no 2_767
H(27) C(21) 3.2749 no 2_767
H(27) H(7) 2.4117 no 2_767
H(27) H(28) 3.1495 no 2_767
H(27) H(29) 3.1846 no 2_767
H(28) S(10) 3.3820 no 2_656
H(28) O(1) 3.3995 no .
H(28) O(2) 3.0715 no .
H(28) C(8) 3.5961 no .
H(28) C(9) 3.4881 no .
H(28) H(7) 2.9081 no .
H(28) H(8) 2.9046 no .
H(28) H(15) 3.4598 no .
H(28) H(27) 3.1495 no 2_767
H(29) S(5) 2.9468 no .
H(29) S(9) 3.0449 no 2_656
H(29) S(10) 3.1482 no 2_656
H(29) C(6) 3.4867 no 2_656
H(29) H(27) 3.1846 no 2_767
H(30) S(4) 3.1136 no 2_757
H(30) S(8) 3.4058 no 1_656
H(30) S(9) 3.2883 no 1_656
H(30) C(2) 3.5619 no 2_757
H(31) S(3) 3.0924 no 2_757
H(31) S(8) 3.4773 no 1_656
H(31) O(4) 2.7082 no .
H(31) O(5) 3.0823 no .
H(31) C(15) 3.4017 no .
H(31) C(16) 3.0053 no .
H(31) C(17) 3.4766 no .
H(31) H(16) 3.2884 no .
H(31) H(23) 2.3911 no .
H(31) H(24) 2.9082 no .

loop_
_geom_hbond_atom_site_label_D
_geom_hbond_atom_site_label_H
_geom_hbond_atom_site_label_A
_geom_hbond_distance_DA
_geom_hbond_distance_DH
_geom_hbond_distance_HA
_geom_hbond_angle_DHA
_geom_hbond_publ_flag
N(1) H(1) O(1) 2.977(4) 0.910 2.534 110.4 no
N(1) H(1) O(5) 2.987(2) 0.910 2.581 107.8 no
N(1) H(1) O(6) 2.858(3) 0.910 1.964 167.0 no
N(1) H(2) O(3) 2.976(3) 0.910 2.554 108.9 no
N(1) H(2) O(4) 2.838(4) 0.910 1.935 171.6 no
N(1) H(2) O(5) 2.987(2) 0.910 2.600 106.3 no
N(1) H(3) O(1) 2.977(4) 0.910 2.599 105.7 no
N(1) H(3) O(2) 2.880(3) 0.910 1.971 176.4 no

loop_
_geom_torsion_atom_site_label_1
_geom_torsion_atom_site_label_2
_geom_torsion_atom_site_label_3
_geom_torsion_atom_site_label_4
_geom_torsion
_geom_torsion_publ_flag
_geom_torsion_site_symmetry_1
_geom_torsion_site_symmetry_3
_geom_torsion_site_symmetry_4
S(1) Ni(1) S(5) C(3) 2.85(4) no . . .
S(5) Ni(1) S(1) C(1) -2.58(4) no . . .
S(1) Ni(1) S(10) C(6) -178.25(4) no . . .
S(10) Ni(1) S(1) C(1) -179.16(4) no . . .
S(5) Ni(1) S(6) C(4) -174.75(4) no . . .
S(6) Ni(1) S(5) C(3) -173.93(4) no . . .
S(6) Ni(1) S(10) C(6) -1.39(4) no . . .
S(10) Ni(1) S(6) C(4) 1.77(4) no . . .
Ni(1) S(1) C(1) S(2) -177.24(16) no . . .
Ni(1) S(1) C(1) C(3) 1.7(3) no . . .
C(1) S(2) C(2) S(3) -178.4(2) no . . .
C(1) S(2) C(2) S(4) 0.6(2) no . . .
C(2) S(2) C(1) S(1) 179.3(2) no . . .
C(2) S(2) C(1) C(3) 0.3(3) no . . .
C(2) S(4) C(3) S(5) -179.5(2) no . . .
C(2) S(4) C(3) C(1) 1.3(3) no . . .
C(3) S(4) C(2) S(2) -1.0(2) no . . .
C(3) S(4) C(2) S(3) 178.0(2) no . . .
Ni(1) S(5) C(3) S(4) 178.20(16) no . . .
Ni(1) S(5) C(3) C(1) -2.7(3) no . . .
Ni(1) S(6) C(4) S(7) -178.72(17) no . . .
Ni(1) S(6) C(4) C(6) -2.0(3) no . . .
C(4) S(7) C(5) S(8) -179.0(2) no . . .
C(4) S(7) C(5) S(9) 0.5(2) no . . .
C(5) S(7) C(4) S(6) 176.8(2) no . . .
C(5) S(7) C(4) C(6) -0.1(3) no . . .
C(5) S(9) C(6) S(10) -177.6(2) no . . .
C(5) S(9) C(6) C(4) 0.7(3) no . . .
C(6) S(9) C(5) S(7) -0.7(2) no . . .
C(6) S(9) C(5) S(8) 178.9(3) no . . .
Ni(1) S(10) C(6) S(9) 178.74(16) no . . .
Ni(1) S(10) C(6) C(4) 0.6(3) no . . .
C(8) O(1) C(9) C(10) 171.1(2) no . . .
C(9) O(1) C(8) C(7) 166.7(3) no . . .
C(10) O(2) C(11) C(12) -171.33(19) no . . .
C(11) O(2) C(10) C(9) -168.42(18) no . . .
C(12) O(3) C(13) C(14) -175.0(3) no . . .
C(13) O(3) C(12) C(11) 179.2(3) no . . .
C(14) O(4) C(15) C(16) 163.74(19) no . . .
C(15) O(4) C(14) C(13) 176.99(19) no . . .
C(16) O(5) C(17) C(18) -170.95(16) no . . .
C(17) O(5) C(16) C(15) -175.80(16) no . . .
C(7) O(6) C(18) C(17) -178.9(2) no . . .
C(18) O(6) C(7) C(8) -169.4(2) no . . .
N(2) N(2) C(22) C(21) -173.29(19) no 2_757 . .
N(2) N(2) C(22) C(23) 7.9(4) no 2_757 . .
C(22) N(2) N(2) C(22) 180(0) no . 2_757 2_757
S(1) C(1) C(3) S(4) 179.85(17) no . . .
S(1) C(1) C(3) S(5) 0.7(4) no . . .
S(2) C(1) C(3) S(4) -1.1(4) no . . .
S(2) C(1) C(3) S(5) 179.69(17) no . . .
S(6) C(4) C(6) S(9) -177.30(17) no . . .
S(6) C(4) C(6) S(10) 1.0(4) no . . .
S(7) C(4) C(6) S(9) -0.4(4) no . . .
S(7) C(4) C(6) S(10) 177.96(17) no . . .
O(6) C(7) C(8) O(1) 59.4(3) no . . .
O(1) C(9) C(10) O(2) -65.2(3) no . . .
O(2) C(11) C(12) O(3) 67.6(3) no . . .
O(3) C(13) C(14) O(4) -64.1(3) no . . .
O(4) C(15) C(16) O(5) 60.2(3) no . . .
O(5) C(17) C(18) O(6) -64.6(3) no . . .
N(1) C(19) C(20) C(21) 176.92(19) no . . .
N(1) C(19) C(24) C(23) -177.68(19) no . . .
C(20) C(19) C(24) C(23) 0.8(4) no . . .
C(24) C(19) C(20) C(21) -1.5(4) no . . .
C(19) C(20) C(21) C(22) 1.6(4) no . . .
C(20) C(21) C(22) N(2) -179.8(2) no . . .
C(20) C(21) C(22) C(23) -1.0(4) no . . .
N(2) C(22) C(23) C(24) 178.9(2) no . . .
C(21) C(22) C(23) C(24) 0.2(4) no . . .
C(22) C(23) C(24) C(19) -0.1(4) no . . .
